data_7011353
loop_
_publ_author_name
'Nikonov, Georgii I.'
'Kuzmina, Lyudmila G.'
'Howard, Judith A. K.'

_publ_section_title
;
 Niobocene hydrides with functionalised silyl ligands. Tuning of
 interligand hypervalent interactions (IHI) M--H \\rightarrow Si--X
;
_journal_issue 15
_journal_name_full 'Journal of the Chemical Society, Dalton Transactions'
_journal_page_first 3037
_journal_paper_doi 10.1039/b110998g
_journal_year 2002
_chemical_formula_moiety Cp2NbH2SiMe2PPh2
_chemical_formula_sum 'C24 H28 Nb P Si'
_chemical_formula_weight 468.43
_chemical_name_common
;
dimethyl(diphenylphosphido)silyl niobocen dihydride
;
_chemical_name_systematic
; 
bis(cyclopentadienyl)(dimethyl(diphenylphosphido)silyl)dihydride niobium(V) 
;
_space_group_IT_number 14
_symmetry_cell_setting monoclinic
_symmetry_space_group_name_Hall '-P 2ybc'
_symmetry_space_group_name_H-M 'P 1 21/c 1'
_atom_sites_solution_hydrogens geom
_atom_sites_solution_primary direct
_atom_sites_solution_secondary difmap
_audit_creation_method SHELXL
_cell_angle_alpha 90.00
_cell_angle_beta 92.8480(10)
_cell_angle_gamma 90.00
_cell_formula_units_Z 4
_cell_length_a 13.3692(2)
_cell_length_b 12.83310(10)
_cell_length_c 12.6511(2)
_cell_measurement_temperature 153(2)
_cell_volume 2167.85(5)
_computing_structure_refinement 'SHELXL-93 (Sheldrick, 1993)'
_computing_structure_solution 'SHELXS-86 (Sheldrick, 1990)'
_diffrn_ambient_temperature 153(2)
_diffrn_radiation_monochromator graphite
_diffrn_radiation_source 'fine-focus sealed tube'
_diffrn_radiation_type MoK\a
_diffrn_radiation_wavelength 0.71073
_diffrn_reflns_av_R_equivalents 0.0327
_diffrn_reflns_av_sigmaI/netI 0.0247
_diffrn_reflns_limit_h_max 17
_diffrn_reflns_limit_h_min -17
_diffrn_reflns_limit_k_max 16
_diffrn_reflns_limit_k_min -16
_diffrn_reflns_limit_l_max 16
_diffrn_reflns_limit_l_min -15
_diffrn_reflns_number 15272
_diffrn_reflns_theta_max 27.58
_diffrn_reflns_theta_min 1.53
_exptl_absorpt_coefficient_mu 0.691
_exptl_absorpt_correction_type none
_exptl_crystal_colour light-yellow
_exptl_crystal_density_diffrn 1.435
_exptl_crystal_description block
_exptl_crystal_F_000 968
_exptl_crystal_size_max 0.44
_exptl_crystal_size_mid 0.42
_exptl_crystal_size_min 0.20
_refine_diff_density_max 0.375
_refine_diff_density_min -0.329
_refine_diff_density_rms 0.058
_refine_ls_extinction_coef 0.0010(2)
_refine_ls_extinction_expression Fc^*^=kFc[1+0.001xFc^2^\l^3^/sin(2\q)]^-1/4^
_refine_ls_extinction_method SHELXL
_refine_ls_goodness_of_fit_all 1.117
_refine_ls_goodness_of_fit_obs 1.091
_refine_ls_matrix_type full
_refine_ls_number_parameters 357
_refine_ls_number_reflns 4991
_refine_ls_number_restraints 0
_refine_ls_restrained_S_all 1.147
_refine_ls_restrained_S_obs 1.091
_refine_ls_R_factor_all 0.0256
_refine_ls_R_factor_obs 0.0209
_refine_ls_shift/esd_max -0.001
_refine_ls_shift/esd_mean 0.000
_refine_ls_structure_factor_coef Fsqd
_refine_ls_weighting_details 'w=1/[\s^2^(Fo^2^)+(0.0161P)^2^+1.1705P] where P=(Fo^2^+2Fc^2^)/3'
_refine_ls_weighting_scheme calc
_refine_ls_wR_factor_all 0.0552
_refine_ls_wR_factor_obs 0.0497
_reflns_number_observed 4526
_reflns_number_total 5007
_reflns_observed_criterion >2sigma(I)
_cod_data_source_file b110998g.txt
_cod_data_source_block compound21
_cod_depositor_comments
;
The following automatic conversions were performed:

'_refine_ls_weighting_scheme' value 'calc
w=1/[\s^2^(Fo^2^)+(0.0161P)^2^+1.1705P] where P=(Fo^2^+2Fc^2^)/3' was
changed to 'calc'. New tag '_refine_ls_weighting_details' was
created. The value of the new tag was set to
'w=1/[\s^2^(Fo^2^)+(0.0161P)^2^+1.1705P] where P=(Fo^2^+2Fc^2^)/3'.

Automatic conversion script
Id: cif_fix_values 3143 2015-03-26 13:38:13Z robertas 
;
_cod_original_sg_symbol_H-M P2(1)/c
_cod_database_code 7011353

loop_
_symmetry_equiv_pos_as_xyz
'x, y, z'
'-x, y+1/2, -z+1/2'
'-x, -y, -z'
'x, -y-1/2, z-1/2'

loop_
_atom_site_aniso_label
_atom_site_aniso_U_11
_atom_site_aniso_U_22
_atom_site_aniso_U_33
_atom_site_aniso_U_23
_atom_site_aniso_U_13
_atom_site_aniso_U_12
Nb1 0.02143(8) 0.01564(8) 0.02022(8) -0.00090(5) -0.00018(5) -0.00099(5)
P1 0.0188(2) 0.0185(2) 0.0177(2) -0.00035(14) -0.00019(14) -0.00205(14)
Si1 0.0175(2) 0.0188(2) 0.0170(2) -0.00047(15) -0.00160(15) -0.00122(15)
C1 0.0504(11) 0.0273(9) 0.0280(8) 0.0041(7) 0.0043(8) -0.0139(8)
C2 0.0625(13) 0.0235(9) 0.0309(9) 0.0062(7) -0.0013(9) 0.0090(9)
C3 0.0364(10) 0.0384(10) 0.0271(8) 0.0081(7) -0.0039(7) 0.0077(8)
C4 0.0366(9) 0.0266(8) 0.0199(7) 0.0024(6) -0.0033(6) -0.0047(7)
C5 0.0361(9) 0.0297(9) 0.0231(8) -0.0002(7) 0.0057(7) -0.0041(7)
C6 0.0323(9) 0.0338(9) 0.0300(9) -0.0074(7) -0.0004(7) -0.0139(7)
C7 0.0452(10) 0.0216(8) 0.0304(9) -0.0076(7) -0.0013(8) -0.0032(7)
C8 0.0337(9) 0.0366(10) 0.0246(8) -0.0091(7) 0.0024(7) -0.0028(8)
C9 0.0361(9) 0.0297(9) 0.0221(8) 0.0001(7) -0.0067(7) -0.0096(7)
C10 0.0295(9) 0.0320(9) 0.0313(9) -0.0064(7) -0.0092(7) -0.0005(7)
C11 0.0202(7) 0.0161(7) 0.0318(8) 0.0029(6) -0.0030(6) -0.0041(5)
C12 0.0241(8) 0.0195(8) 0.0477(11) 0.0014(7) 0.0022(7) -0.0026(6)
C13 0.0220(8) 0.0230(9) 0.079(2) 0.0016(9) -0.0021(9) 0.0016(7)
C14 0.0266(9) 0.0225(9) 0.083(2) 0.0102(10) -0.0229(10) -0.0036(7)
C15 0.0404(10) 0.0271(9) 0.0461(11) 0.0080(8) -0.0213(9) -0.0106(8)
C16 0.0263(8) 0.0246(8) 0.0330(9) 0.0026(7) -0.0065(7) -0.0052(7)
C17 0.0181(6) 0.0187(7) 0.0194(7) -0.0035(5) 0.0023(5) -0.0007(5)
C18 0.0213(7) 0.0206(7) 0.0254(8) -0.0019(6) -0.0026(6) 0.0004(6)
C19 0.0290(8) 0.0208(8) 0.0298(8) 0.0026(6) 0.0017(7) 0.0003(6)
C20 0.0295(8) 0.0233(8) 0.0335(9) -0.0041(7) 0.0069(7) -0.0089(7)
C21 0.0299(8) 0.0385(10) 0.0246(8) -0.0064(7) -0.0010(7) -0.0141(8)
C22 0.0279(8) 0.0321(9) 0.0200(7) 0.0003(6) -0.0015(6) -0.0078(7)
C23 0.0208(7) 0.0297(9) 0.0285(8) 0.0009(7) -0.0046(6) -0.0025(7)
C24 0.0254(8) 0.0266(8) 0.0197(7) -0.0025(6) 0.0020(6) -0.0043(7)

loop_
_atom_site_label
_atom_site_type_symbol
_atom_site_fract_x
_atom_site_fract_y
_atom_site_fract_z
_atom_site_U_iso_or_equiv
_atom_site_thermal_displace_type
_atom_site_occupancy
_atom_site_calc_flag
_atom_site_refinement_flags
_atom_site_disorder_group
Nb1 Nb 0.269125(10) 0.016816(10) 0.473838(10) 0.01914(5) Uani 1 d . .
P1 P 0.26411(3) -0.29321(3) 0.39864(3) 0.01837(8) Uani 1 d . .
Si1 Si 0.17435(3) -0.16428(3) 0.47856(3) 0.01787(9) Uani 1 d . .
C1 C 0.3250(2) 0.11893(14) 0.33009(14) 0.0352(4) Uani 1 d . .
C2 C 0.2258(2) 0.15039(15) 0.3473(2) 0.0391(4) Uani 1 d . .
C3 C 0.16146(15) 0.0656(2) 0.32373(14) 0.0341(4) Uani 1 d . .
C4 C 0.22157(14) -0.01965(14) 0.29374(13) 0.0279(3) Uani 1 d . .
C5 C 0.32293(14) 0.01438(14) 0.29598(13) 0.0295(4) Uani 1 d . .
C6 C 0.39862(14) 0.10543(15) 0.57742(14) 0.0321(4) Uani 1 d . .
C7 C 0.30615(15) 0.15299(14) 0.59951(14) 0.0325(4) Uani 1 d . .
C8 C 0.24712(14) 0.07930(15) 0.65049(14) 0.0316(4) Uani 1 d . .
C9 C 0.30239(14) -0.01515(14) 0.65877(13) 0.0295(4) Uani 1 d . .
C10 C 0.39646(14) 0.00229(14) 0.61467(14) 0.0313(4) Uani 1 d . .
C11 C 0.38131(11) -0.31297(12) 0.47893(13) 0.0229(3) Uani 1 d . .
C12 C 0.46187(13) -0.35459(13) 0.4259(2) 0.0304(4) Uani 1 d . .
C13 C 0.55158(14) -0.37953(14) 0.4802(2) 0.0415(5) Uani 1 d . .
C14 C 0.56287(14) -0.36342(14) 0.5881(2) 0.0449(5) Uani 1 d . .
C15 C 0.4849(2) -0.32067(14) 0.6418(2) 0.0386(5) Uani 1 d . .
C16 C 0.39464(13) -0.29480(13) 0.58792(14) 0.0283(3) Uani 1 d . .
C17 C 0.19623(11) -0.41444(11) 0.42844(11) 0.0187(3) Uani 1 d . .
C18 C 0.21844(12) -0.47722(12) 0.51682(13) 0.0226(3) Uani 1 d . .
C19 C 0.16747(13) -0.57018(13) 0.53260(14) 0.0265(3) Uani 1 d . .
C20 C 0.09223(13) -0.60197(13) 0.46035(14) 0.0286(3) Uani 1 d . .
C21 C 0.06674(13) -0.53940(15) 0.37379(14) 0.0311(4) Uani 1 d . .
C22 C 0.11838(13) -0.44686(14) 0.35787(13) 0.0268(3) Uani 1 d . .
C23 C 0.05241(12) -0.17280(14) 0.39447(14) 0.0265(3) Uani 1 d . .
C24 C 0.13129(12) -0.21661(13) 0.60911(12) 0.0239(3) Uani 1 d . .
H1' H 0.1507(18) -0.0005(16) 0.5018(18) 0.043(6) Uiso 1 d . .
H2' H 0.3402(15) -0.0903(16) 0.4544(16) 0.037(5) Uiso 1 d . .
H1 H 0.3812(17) 0.1596(17) 0.3416(17) 0.040(6) Uiso 1 d . .
H2 H 0.2037(18) 0.2140(20) 0.3714(19) 0.053(7) Uiso 1 d . .
H3 H 0.0914(15) 0.0633(16) 0.3284(15) 0.031(5) Uiso 1 d . .
H4 H 0.1993(14) -0.0848(16) 0.2682(15) 0.027(5) Uiso 1 d . .
H5 H 0.3785(17) -0.0242(16) 0.2781(17) 0.037(6) Uiso 1 d . .
H6 H 0.4498(17) 0.1369(17) 0.5457(17) 0.040(6) Uiso 1 d . .
H7 H 0.2868(17) 0.2184(19) 0.5823(18) 0.048(6) Uiso 1 d . .
H8 H 0.1832(16) 0.0912(17) 0.6730(16) 0.039(6) Uiso 1 d . .
H9 H 0.2828(15) -0.0747(17) 0.6926(16) 0.033(5) Uiso 1 d . .
H10 H 0.4471(17) -0.0459(17) 0.6129(17) 0.039(6) Uiso 1 d . .
H12 H 0.4562(16) -0.3660(16) 0.3479(17) 0.039(6) Uiso 1 d . .
H13 H 0.6026(18) -0.4086(19) 0.4426(18) 0.052(7) Uiso 1 d . .
H14 H 0.6202(19) -0.3804(19) 0.6218(19) 0.053(7) Uiso 1 d . .
H15 H 0.4885(16) -0.3090(16) 0.7130(17) 0.035(5) Uiso 1 d . .
H16 H 0.3447(16) -0.2684(16) 0.6241(16) 0.035(5) Uiso 1 d . .
H18 H 0.2681(14) -0.4562(14) 0.5672(14) 0.022(4) Uiso 1 d . .
H19 H 0.1828(15) -0.6107(16) 0.5921(16) 0.031(5) Uiso 1 d . .
H20 H 0.0590(15) -0.6634(16) 0.4696(16) 0.033(5) Uiso 1 d . .
H21 H 0.0149(17) -0.5580(18) 0.3256(18) 0.045(6) Uiso 1 d . .
H22 H 0.1006(15) -0.4071(16) 0.2972(16) 0.037(5) Uiso 1 d . .
H23A H 0.0064(19) -0.1238(20) 0.4203(20) 0.060(7) Uiso 1 d . .
H23B H 0.0599(17) -0.1584(18) 0.3212(19) 0.050(6) Uiso 1 d . .
H23C H 0.0233(16) -0.2415(18) 0.3956(16) 0.042(6) Uiso 1 d . .
H24A H 0.0741(17) -0.1776(17) 0.6289(17) 0.041(6) Uiso 1 d . .
H24B H 0.1096(15) -0.2879(17) 0.6014(15) 0.033(5) Uiso 1 d . .
H24C H 0.1794(15) -0.2146(15) 0.6667(15) 0.031(5) Uiso 1 d . .

loop_
_atom_type_symbol
_atom_type_description
_atom_type_scat_dispersion_real
_atom_type_scat_dispersion_imag
_atom_type_scat_source
C C 0.0033 0.0016 'International Tables Vol C Tables 4.2.6.8 and 6.1.1.4'
H H 0.0000 0.0000 'International Tables Vol C Tables 4.2.6.8 and 6.1.1.4'
Si Si 0.0817 0.0704 'International Tables Vol C Tables 4.2.6.8 and 6.1.1.4'
P P 0.1023 0.0942 'International Tables Vol C Tables 4.2.6.8 and 6.1.1.4'
Nb Nb -2.0727 0.6215 'International Tables Vol C Tables 4.2.6.8 and 6.1.1.4'

loop_
_geom_angle_atom_site_label_1
_geom_angle_atom_site_label_2
_geom_angle_atom_site_label_3
_geom_angle
_geom_angle_site_symmetry_1
_geom_angle_site_symmetry_3
_geom_angle_publ_flag
C4 Nb1 C1 57.22(6) . . ?
C4 Nb1 C9 158.24(6) . . ?
C1 Nb1 C9 141.91(6) . . ?
C4 Nb1 C5 34.65(6) . . ?
C1 Nb1 C5 34.24(6) . . ?
C9 Nb1 C5 149.90(7) . . ?
C4 Nb1 C2 57.12(6) . . ?
C1 Nb1 C2 34.33(7) . . ?
C9 Nb1 C2 143.33(7) . . ?
C5 Nb1 C2 57.03(7) . . ?
C4 Nb1 C7 144.51(6) . . ?
C1 Nb1 C7 92.46(6) . . ?
C9 Nb1 C7 56.97(6) . . ?
C5 Nb1 C7 124.78(6) . . ?
C2 Nb1 C7 87.53(7) . . ?
C4 Nb1 C6 139.92(6) . . ?
C1 Nb1 C6 84.94(6) . . ?
C9 Nb1 C6 56.97(6) . . ?
C5 Nb1 C6 106.04(6) . . ?
C2 Nb1 C6 99.75(7) . . ?
C7 Nb1 C6 34.37(7) . . ?
C4 Nb1 C8 156.21(6) . . ?
C1 Nb1 C8 125.52(6) . . ?
C9 Nb1 C8 34.42(6) . . ?
C5 Nb1 C8 158.87(6) . . ?
C2 Nb1 C8 110.22(7) . . ?
C7 Nb1 C8 34.10(6) . . ?
C6 Nb1 C8 56.92(6) . . ?
C4 Nb1 C3 34.50(6) . . ?
C1 Nb1 C3 56.95(7) . . ?
C9 Nb1 C3 152.82(7) . . ?
C5 Nb1 C3 57.21(7) . . ?
C2 Nb1 C3 34.11(7) . . ?
C7 Nb1 C3 115.41(7) . . ?
C6 Nb1 C3 133.85(7) . . ?
C8 Nb1 C3 123.36(7) . . ?
C4 Nb1 C10 146.88(7) . . ?
C1 Nb1 C10 111.65(7) . . ?
C9 Nb1 C10 34.35(6) . . ?
C5 Nb1 C10 117.34(7) . . ?
C2 Nb1 C10 133.45(7) . . ?
C7 Nb1 C10 56.70(6) . . ?
C6 Nb1 C10 33.96(6) . . ?
C8 Nb1 C10 56.87(6) . . ?
C3 Nb1 C10 167.40(7) . . ?
C4 Nb1 Si1 75.16(4) . . ?
C1 Nb1 Si1 131.74(5) . . ?
C9 Nb1 Si1 83.89(4) . . ?
C5 Nb1 Si1 100.13(4) . . ?
C2 Nb1 Si1 122.85(5) . . ?
C7 Nb1 Si1 135.05(5) . . ?
C6 Nb1 Si1 137.29(5) . . ?
C8 Nb1 Si1 101.00(5) . . ?
C3 Nb1 Si1 88.74(5) . . ?
C10 Nb1 Si1 103.69(5) . . ?
C11 P1 C17 100.62(7) . . ?
C11 P1 Si1 107.69(5) . . ?
C17 P1 Si1 104.05(5) . . ?
C24 Si1 C23 100.22(8) . . ?
C24 Si1 P1 108.33(6) . . ?
C23 Si1 P1 99.41(6) . . ?
C24 Si1 Nb1 119.73(5) . . ?
C23 Si1 Nb1 115.77(6) . . ?
P1 Si1 Nb1 111.08(2) . . ?
C5 C1 C2 108.4(2) . . ?
C5 C1 Nb1 73.09(10) . . ?
C2 C1 Nb1 73.08(10) . . ?
C3 C2 C1 108.3(2) . . ?
C3 C2 Nb1 73.37(10) . . ?
C1 C2 Nb1 72.60(10) . . ?
C2 C3 C4 107.7(2) . . ?
C2 C3 Nb1 72.52(10) . . ?
C4 C3 Nb1 71.72(9) . . ?
C3 C4 C5 108.0(2) . . ?
C3 C4 Nb1 73.78(10) . . ?
C5 C4 Nb1 73.25(9) . . ?
C1 C5 C4 107.6(2) . . ?
C1 C5 Nb1 72.67(10) . . ?
C4 C5 Nb1 72.10(10) . . ?
C10 C6 C7 107.8(2) . . ?
C10 C6 Nb1 73.21(10) . . ?
C7 C6 Nb1 72.55(10) . . ?
C8 C7 C6 108.4(2) . . ?
C8 C7 Nb1 73.28(10) . . ?
C6 C7 Nb1 73.09(10) . . ?
C7 C8 C9 107.8(2) . . ?
C7 C8 Nb1 72.62(10) . . ?
C9 C8 Nb1 72.36(10) . . ?
C10 C9 C8 107.7(2) . . ?
C10 C9 Nb1 73.38(10) . . ?
C8 C9 Nb1 73.21(10) . . ?
C6 C10 C9 108.3(2) . . ?
C6 C10 Nb1 72.83(10) . . ?
C9 C10 Nb1 72.27(10) . . ?
C16 C11 C12 118.1(2) . . ?
C16 C11 P1 125.65(13) . . ?
C12 C11 P1 116.18(13) . . ?
C13 C12 C11 121.1(2) . . ?
C14 C13 C12 120.2(2) . . ?
C13 C14 C15 119.8(2) . . ?
C14 C15 C16 120.5(2) . . ?
C15 C16 C11 120.4(2) . . ?
C18 C17 C22 117.41(14) . . ?
C18 C17 P1 124.12(11) . . ?
C22 C17 P1 118.46(12) . . ?
C19 C18 C17 121.48(14) . . ?
C20 C19 C18 120.1(2) . . ?
C19 C20 C21 119.5(2) . . ?
C20 C21 C22 120.2(2) . . ?
C21 C22 C17 121.3(2) . . ?

loop_
_geom_bond_atom_site_label_1
_geom_bond_atom_site_label_2
_geom_bond_distance
_geom_bond_site_symmetry_2
_geom_bond_publ_flag
Nb1 C4 2.381(2) . ?
Nb1 C1 2.391(2) . ?
Nb1 C9 2.395(2) . ?
Nb1 C5 2.396(2) . ?
Nb1 C2 2.397(2) . ?
Nb1 C7 2.398(2) . ?
Nb1 C6 2.405(2) . ?
Nb1 C8 2.406(2) . ?
Nb1 C3 2.408(2) . ?
Nb1 C10 2.410(2) . ?
Nb1 Si1 2.6491(4) . ?
P1 C11 1.842(2) . ?
P1 C17 1.849(2) . ?
P1 Si1 2.3065(5) . ?
Si1 C24 1.899(2) . ?
Si1 C23 1.905(2) . ?
C1 C5 1.409(3) . ?
C1 C2 1.413(3) . ?
C2 C3 1.410(3) . ?
C3 C4 1.420(3) . ?
C4 C5 1.423(3) . ?
C6 C10 1.406(3) . ?
C6 C7 1.419(3) . ?
C7 C8 1.408(3) . ?
C8 C9 1.421(3) . ?
C9 C10 1.419(3) . ?
C11 C16 1.401(2) . ?
C11 C12 1.402(2) . ?
C12 C13 1.389(3) . ?
C13 C14 1.381(3) . ?
C14 C15 1.386(3) . ?
C15 C16 1.396(2) . ?
C17 C18 1.398(2) . ?
C17 C22 1.400(2) . ?
C18 C19 1.393(2) . ?
C19 C20 1.387(2) . ?
C20 C21 1.387(3) . ?
C21 C22 1.393(2) . ?
